data_7041289
loop_
_publ_author_name
'Comba, Peter'
'Enders, Markus'
'Gro\&shauser, Michael'
'Hiller, Markus'
'M\"uller, Dennis'
'Wadepohl, Hubert'

_publ_section_title
;
 Solution and solid state structures and magnetism of a series of linear
 trinuclear compounds with a hexacoordinate Ln(III) and two terminal
 Ni(II) centers.
;
_journal_issue 1
_journal_name_full 'Dalton transactions (Cambridge, England : 2003)'
_journal_page_first 138
_journal_page_last 149
_journal_paper_doi 10.1039/c6dt03488h
_journal_volume 46
_journal_year 2016
_chemical_formula_moiety 'C66 H84 Lu N6 Ni2 O12, Cl O4'
_chemical_formula_sum 'C66 H84 Cl Lu N6 Ni2 O16'
_chemical_formula_weight 1545.23
_space_group_crystal_system monoclinic
_space_group_IT_number 14
_space_group_name_Hall '-P 2ybc'
_space_group_name_H-M_alt 'P 1 21/c 1'
_symmetry_cell_setting monoclinic
_symmetry_Int_Tables_number 14
_symmetry_space_group_name_Hall '-P 2ybc'
_symmetry_space_group_name_H-M 'P 1 21/c 1'
_atom_sites_solution_hydrogens geom
_atom_sites_solution_primary iterative
_atom_sites_solution_secondary difmap
_audit_block_code co_mg67
_audit_creation_date
;
'Tue Sep 30 16:43:12 2014'
;
_audit_creation_method
;
Olex2 1.2
(compiled 2016.02.16 svn.r3265 for OlexSys, GUI svn.r5155)
;
_audit_update_record
;
2016-04-04 deposited with the CCDC.
2016-11-30 downloaded from the CCDC.
;
_cell_angle_alpha 90
_cell_angle_beta 114.771(4)
_cell_angle_gamma 90
_cell_formula_units_Z 4
_cell_length_a 20.5007(7)
_cell_length_b 23.1939(5)
_cell_length_c 18.0326(5)
_cell_measurement_reflns_used 13341
_cell_measurement_temperature 120(1)
_cell_measurement_theta_max 23.8970
_cell_measurement_theta_min 3.5590
_cell_volume 7785.4(5)
_computing_cell_refinement
;
CrysAlisPro, Agilent Technologies,
Version 1.171.37.34k (release 13-08-2014 CrysAlis171 .NET)
(compiled Aug 13 2014,16:31:05)
;
_computing_data_collection
;
CrysAlisPro, Agilent Technologies,
Version 1.171.37.34k (release 13-08-2014 CrysAlis171 .NET)
(compiled Aug 13 2014,16:31:05)
;
_computing_data_reduction
;
CrysAlisPro, Agilent Technologies,
Version 1.171.37.34k (release 13-08-2014 CrysAlis171 .NET)
(compiled Aug 13 2014,16:31:05)
;
_computing_molecular_graphics 'Olex2 (Dolomanov et al., 2009)'
_computing_publication_material 'encif (Wadepohl, 2009-15); encifer 1.5 (CCDC, 2014)'
_computing_structure_refinement 'ShelXL (Sheldrick, 2015)'
_computing_structure_solution 'SUPERFLIP (Palatinus, 2007-2009)'
_diffrn_ambient_environment 'perfluoro polyether oil / N~2~'
_diffrn_ambient_temperature 120(1)
_diffrn_detector 'CCD plate'
_diffrn_detector_area_resol_mean 7.9621
_diffrn_detector_type Eos
_diffrn_measured_fraction_theta_full 0.998
_diffrn_measured_fraction_theta_max 0.997
_diffrn_measurement_details
;
#__ type_ start__ end____ width___ exp.time_
  1 omega    4.00   50.00   0.5000   17.5000
omega____ theta____ kappa____ phi______ frames
    -       18.5380  -79.0000  154.3876 92

#__ type_ start__ end____ width___ exp.time_
  2 omega  -31.00   50.00   0.5000   17.5000
omega____ theta____ kappa____ phi______ frames
    -       18.5380  -80.0000  -25.5584 162

#__ type_ start__ end____ width___ exp.time_
  3 omega   17.00   50.00   0.5000   17.5000
omega____ theta____ kappa____ phi______ frames
    -       18.5380  -79.0000  -66.2298 66

#__ type_ start__ end____ width___ exp.time_
  4 omega   -2.00   87.00   0.5000   17.5000
omega____ theta____ kappa____ phi______ frames
    -       18.5380   57.0000 -150.0000 178

#__ type_ start__ end____ width___ exp.time_
  5 omega   -4.00   23.00   0.5000   17.5000
omega____ theta____ kappa____ phi______ frames
    -       18.5380  -57.0000 -150.0000 54

#__ type_ start__ end____ width___ exp.time_
  6 omega  -36.00   49.00   0.5000   17.5000
omega____ theta____ kappa____ phi______ frames
    -       18.5380  -77.0000   60.0000 170

#__ type_ start__ end____ width___ exp.time_
  7 omega   -5.00   49.00   0.5000   17.5000
omega____ theta____ kappa____ phi______ frames
    -       18.5380  -77.0000 -150.0000 108

#__ type_ start__ end____ width___ exp.time_
  8 omega  -12.00   89.00   0.5000   17.5000
omega____ theta____ kappa____ phi______ frames
    -       18.5380   77.0000    0.0000 202

#__ type_ start__ end____ width___ exp.time_
  9 omega    6.00   49.00   0.5000   17.5000
omega____ theta____ kappa____ phi______ frames
    -       18.5380  -77.0000    0.0000 86

#__ type_ start__ end____ width___ exp.time_
 10 omega  -45.00  -18.00   0.5000   17.5000
omega____ theta____ kappa____ phi______ frames
    -       18.5380  -77.0000 -120.0000 54

#__ type_ start__ end____ width___ exp.time_
 11 omega   13.00   49.00   0.5000   17.5000
omega____ theta____ kappa____ phi______ frames
    -       18.5380  -77.0000 -120.0000 72

#__ type_ start__ end____ width___ exp.time_
 12 omega   15.00   49.00   0.5000   17.5000
omega____ theta____ kappa____ phi______ frames
    -       18.5380  -77.0000   90.0000 68

#__ type_ start__ end____ width___ exp.time_
 13 omega   -8.00   88.00   0.5000   17.5000
omega____ theta____ kappa____ phi______ frames
    -       18.5380   77.0000  120.0000 192

#__ type_ start__ end____ width___ exp.time_
 14 omega    0.00   83.00   0.5000   17.5000
omega____ theta____ kappa____ phi______ frames
    -       18.5380   57.0000  -60.0000 166

#__ type_ start__ end____ width___ exp.time_
 15 omega  -43.00  -14.00   0.5000   17.5000
omega____ theta____ kappa____ phi______ frames
    -       18.5380  -77.0000 -180.0000 58

#__ type_ start__ end____ width___ exp.time_
 16 omega  -48.00   49.00   0.5000   17.5000
omega____ theta____ kappa____ phi______ frames
    -       18.5380  -77.0000  -90.0000 194

#__ type_ start__ end____ width___ exp.time_
 17 omega  -18.00   49.00   0.5000   17.5000
omega____ theta____ kappa____ phi______ frames
    -       18.5380  -77.0000   30.0000 134

#__ type_ start__ end____ width___ exp.time_
 18 omega   17.00   49.00   0.5000   17.5000
omega____ theta____ kappa____ phi______ frames
    -       18.5380  -77.0000  120.0000 64

#__ type_ start__ end____ width___ exp.time_
 19 omega  -47.00  -19.00   0.5000   17.5000
omega____ theta____ kappa____ phi______ frames
    -       18.5380  -79.0000  154.3876 56

;
_diffrn_measurement_device 'four-circle diffractometer'
_diffrn_measurement_device_type 'Agilent SuperNova, Dual, Cu at zero, Eos'
_diffrn_measurement_method '\w scans'
_diffrn_measurement_specimen_support 'polyimid foil'
_diffrn_orient_matrix_UB_11 -0.0370737000
_diffrn_orient_matrix_UB_12 0.0066837000
_diffrn_orient_matrix_UB_13 -0.0208502000
_diffrn_orient_matrix_UB_21 0.0021563000
_diffrn_orient_matrix_UB_22 -0.0035595000
_diffrn_orient_matrix_UB_23 -0.0379763000
_diffrn_orient_matrix_UB_31 -0.0086057000
_diffrn_orient_matrix_UB_32 -0.0296149000
_diffrn_orient_matrix_UB_33 -0.0001145000
_diffrn_radiation_monochromator mirror
_diffrn_radiation_probe x-ray
_diffrn_radiation_type 'Mo K\a'
_diffrn_radiation_wavelength 0.71073
_diffrn_reflns_av_R_equivalents 0.1540
_diffrn_reflns_av_unetI/netI 0.0835
_diffrn_reflns_Laue_measured_fraction_full 0.998
_diffrn_reflns_Laue_measured_fraction_max 0.997
_diffrn_reflns_limit_h_max 25
_diffrn_reflns_limit_h_min -25
_diffrn_reflns_limit_k_max 28
_diffrn_reflns_limit_k_min -29
_diffrn_reflns_limit_l_max 22
_diffrn_reflns_limit_l_min -22
_diffrn_reflns_number 157031
_diffrn_reflns_point_group_measured_fraction_full 0.998
_diffrn_reflns_point_group_measured_fraction_max 0.997
_diffrn_reflns_theta_full 25.242
_diffrn_reflns_theta_max 26.404
_diffrn_reflns_theta_min 3.283
_diffrn_source 'microfocus X-Ray tube'
_exptl_absorpt_coefficient_mu 1.833
_exptl_absorpt_correction_T_max 0.987
_exptl_absorpt_correction_T_min 0.913
_exptl_absorpt_correction_type gaussian
_exptl_absorpt_process_details
;
CrysAlisPro, Agilent Technologies,
Version 1.171.37.34k (release 13-08-2014 CrysAlis171 .NET)
(compiled Aug 13 2014,16:31:05)
Numerical absorption correction based on gaussian integration over
            a multifaceted crystal model
Empirical absorption correction using spherical harmonics,
 implemented in SCALE3 ABSPACK scaling algorithm.
;
_exptl_crystal_colour colourless
_exptl_crystal_density_diffrn 1.318
_exptl_crystal_description needle
_exptl_crystal_F_000 3176
_exptl_crystal_size_max 0.149
_exptl_crystal_size_mid 0.068
_exptl_crystal_size_min 0.018
_refine_diff_density_max 0.926
_refine_diff_density_min -0.762
_refine_diff_density_rms 0.128
_refine_ls_extinction_method none
_refine_ls_goodness_of_fit_ref 1.096
_refine_ls_hydrogen_treatment constr
_refine_ls_matrix_type full
_refine_ls_number_parameters 841
_refine_ls_number_reflns 15932
_refine_ls_number_restraints 0
_refine_ls_restrained_S_all 1.096
_refine_ls_R_factor_all 0.0865
_refine_ls_R_factor_gt 0.0594
_refine_ls_shift/su_max 0.001
_refine_ls_shift/su_mean 0.000
_refine_ls_structure_factor_coef Fsqd
_refine_ls_weighting_details 'w=1/[\s^2^(Fo^2^)+(0.0390P)^2^+18.8988P] where P=(Fo^2^+2Fc^2^)/3'
_refine_ls_weighting_scheme calc
_refine_ls_wR_factor_gt 0.1174
_refine_ls_wR_factor_ref 0.1253
_reflns_Friedel_coverage 0.000
_reflns_number_gt 11968
_reflns_number_total 15932
_reflns_threshold_expression 'I > 2\s(I)'
_cod_data_source_file c6dt03488h2.cif
_cod_data_source_block co_mg67_sq
_cod_depositor_comments 'Adding full bibliography for 7041276--7041289.cif.'
_cod_original_cell_volume 7785.4(4)
_cod_original_sg_symbol_H-M 'P 21/c'
_cod_database_code 7041289
_audit_block_refno 2193
_audit_block_usercomment 'MG427, needle, colourless'
_chemical_oxdiff_formula 'C66 H84 Cl N6 O16 Ni2 Lu'
_chemical_oxdiff_usercomment 'MG427, needle, colourless'
_shelx_space_group_comment
;
The symmetry employed for this shelxl refinement is uniquely defined
by the following loop, which should always be used as a source of
symmetry information in preference to the above space-group names.
They are only intended as comments.
;
_shelx_estimated_absorpt_t_max 0.968
_shelx_estimated_absorpt_t_min 0.771
_reflns_odcompleteness_completeness 99.76
_reflns_odcompleteness_iscentric 1
_reflns_odcompleteness_theta 26.32
_shelxl_version_number 2014/7
_olex2_refinement_description
;
1. Fixed Uiso
 At 1.2 times of:
  All C(H) groups, All C(H,H) groups
 At 1.5 times of:
  All C(H,H,H) groups
2.a Secondary CH2 refined with riding coordinates:
 C101(H10A,H10B), C102(H10C,H10D), C103(H10E,H10F), C104(H10G,H10H), C105(H10I,
 H10J), C106(H10K,H10L), C107(H10M,H10N), C116(H11G,H11H), C125(H12G,H12H),
 C201(H20A,H20B), C202(H20C,H20D), C203(H20E,H20F), C204(H20G,H20H), C205(H20I,
 H20J), C206(H20K,H20L), C207(H20M,H20N), C216(H21G,H21H), C225(H22G,H22H)
2.b Aromatic/amide H refined with riding coordinates:
 C111(H111), C113(H113), C120(H120), C122(H122), C129(H129), C131(H131),
 C211(H211), C213(H213), C220(H220), C222(H222), C229(H229), C231(H231)
2.c Idealised Me refined as rotating group:
 C114(H11A,H11B,H11C), C115(H11D,H11E,H11F), C123(H12A,H12B,H12C), C124(H12D,
 H12E,H12F), C132(H13A,H13B,H13C), C133(H13D,H13E,H13F), C214(H21A,H21B,H21C),
 C215(H21D,H21E,H21F), C223(H22A,H22B,H22C), C224(H22D,H22E,H22F), C232(H23A,
 H23B,H23C), C233(H23D,H23E,H23F)
;
_olex2_submission_special_instructions 'No special instructions were received'
_cell_oxdiff_length_a 20.4931(5)
_cell_oxdiff_length_b 23.2043(4)
_cell_oxdiff_length_c 18.0318(5)
_cell_oxdiff_angle_alpha 89.9762(18)
_cell_oxdiff_angle_beta 114.776(3)
_cell_oxdiff_angle_gamma 89.9828(18)
_cell_oxdiff_volume 7785.4(3)
_cell_oxdiff_measurement_reflns_used 13341

loop_
_symmetry_equiv_pos_as_xyz
'x, y, z'
'-x, y+1/2, -z+1/2'
'-x, -y, -z'
'x, -y-1/2, z-1/2'

loop_
_atom_site_label
_atom_site_type_symbol
_atom_site_fract_x
_atom_site_fract_y
_atom_site_fract_z
_atom_site_U_iso_or_equiv
_atom_site_adp_type
_atom_site_occupancy
_atom_site_site_symmetry_order
_atom_site_calc_flag
_atom_site_refinement_flags_posn
Lu Lu 0.22834(2) 0.91052(2) 0.43090(2) 0.01813(8) Uani 1 1 d .
Ni1 Ni 0.24987(4) 0.90035(3) 0.28100(4) 0.01403(16) Uani 1 1 d .
Ni2 Ni 0.20099(4) 0.92399(3) 0.57626(4) 0.01478(16) Uani 1 1 d .
O101 O 0.1779(2) 0.86031(15) 0.3178(2) 0.0178(9) Uani 1 1 d .
O102 O 0.1385(2) 0.76388(17) 0.3653(3) 0.0325(11) Uani 1 1 d .
O103 O 0.2244(2) 0.97121(14) 0.3349(2) 0.0193(9) Uani 1 1 d .
O104 O 0.1325(2) 1.04952(17) 0.3358(3) 0.0275(10) Uani 1 1 d .
O105 O 0.3175(2) 0.88274(15) 0.4002(2) 0.0185(9) Uani 1 1 d .
O106 O 0.4259(2) 0.90640(16) 0.5367(2) 0.0246(9) Uani 1 1 d .
O201 O 0.2461(2) 0.97932(15) 0.5217(2) 0.0181(9) Uani 1 1 d .
O202 O 0.3621(2) 1.03235(16) 0.5305(3) 0.0241(10) Uani 1 1 d .
O203 O 0.2624(2) 0.86492(15) 0.5496(2) 0.0191(9) Uani 1 1 d .
O204 O 0.2961(3) 0.76406(16) 0.5095(3) 0.0330(11) Uani 1 1 d .
O205 O 0.1314(2) 0.91018(16) 0.4557(2) 0.0195(8) Uani 1 1 d .
O206 O 0.0288(2) 0.94118(17) 0.3146(2) 0.0257(10) Uani 1 1 d .
N101 N 0.1733(3) 0.91103(19) 0.1630(3) 0.0188(10) Uani 1 1 d .
N102 N 0.3171(2) 0.95026(18) 0.2490(3) 0.0155(10) Uani 1 1 d .
N103 N 0.2861(2) 0.83172(19) 0.2355(3) 0.0185(10) Uani 1 1 d .
N201 N 0.1448(2) 0.98858(18) 0.6013(3) 0.0156(10) Uani 1 1 d .
N202 N 0.2746(2) 0.93153(19) 0.6956(3) 0.0188(11) Uani 1 1 d .
N203 N 0.1456(3) 0.86720(19) 0.6168(3) 0.0187(11) Uani 1 1 d .
C101 C 0.1934(3) 0.9682(2) 0.1419(3) 0.0197(13) Uani 1 1 d .
H10A H 0.1799 0.9987 0.1712 0.024 Uiso 1 1 calc R
H10B H 0.1664 0.9750 0.0825 0.024 Uiso 1 1 calc R
C102 C 0.2743(3) 0.9721(2) 0.1644(3) 0.0213(13) Uani 1 1 d .
H10C H 0.2858 0.9491 0.1252 0.026 Uiso 1 1 calc R
H10D H 0.2875 1.0127 0.1606 0.026 Uiso 1 1 calc R
C103 C 0.3748(3) 0.9104(2) 0.2531(4) 0.0233(13) Uani 1 1 d .
H10E H 0.4078 0.9035 0.3109 0.028 Uiso 1 1 calc R
H10F H 0.4027 0.9282 0.2256 0.028 Uiso 1 1 calc R
C104 C 0.3435(3) 0.8530(2) 0.2120(4) 0.0193(13) Uani 1 1 d .
H10G H 0.3233 0.8578 0.1519 0.023 Uiso 1 1 calc R
H10H H 0.3824 0.8240 0.2277 0.023 Uiso 1 1 calc R
C105 C 0.2214(3) 0.8121(2) 0.1633(3) 0.0200(13) Uani 1 1 d .
H10I H 0.1892 0.7906 0.1819 0.024 Uiso 1 1 calc R
H10J H 0.2361 0.7856 0.1300 0.024 Uiso 1 1 calc R
C106 C 0.1811(3) 0.8634(2) 0.1114(3) 0.0211(13) Uani 1 1 d .
H10K H 0.2074 0.8778 0.0800 0.025 Uiso 1 1 calc R
H10L H 0.1329 0.8507 0.0719 0.025 Uiso 1 1 calc R
C107 C 0.1008(3) 0.9132(2) 0.1633(4) 0.0222(13) Uani 1 1 d .
H10M H 0.0651 0.9247 0.1084 0.027 Uiso 1 1 calc R
H10N H 0.1008 0.9431 0.2025 0.027 Uiso 1 1 calc R
C108 C 0.0780(3) 0.8563(2) 0.1862(4) 0.0212(13) Uani 1 1 d .
C109 C 0.1175(3) 0.8341(2) 0.2645(4) 0.0217(13) Uani 1 1 d .
C110 C 0.0948(3) 0.7820(2) 0.2880(4) 0.0225(13) Uani 1 1 d .
C111 C 0.0337(3) 0.7549(2) 0.2340(4) 0.0283(15) Uani 1 1 d .
H111 H 0.0189 0.7200 0.2500 0.034 Uiso 1 1 calc R
C112 C -0.0070(3) 0.7773(3) 0.1566(4) 0.0280(15) Uani 1 1 d .
C113 C 0.0164(3) 0.8276(2) 0.1331(4) 0.0251(14) Uani 1 1 d .
H113 H -0.0102 0.8426 0.0799 0.030 Uiso 1 1 calc R
C114 C -0.0763(4) 0.7482(3) 0.0994(4) 0.0385(18) Uani 1 1 d .
H11A H -0.0653 0.7103 0.0834 0.058 Uiso 1 1 calc GR
H11B H -0.1003 0.7721 0.0506 0.058 Uiso 1 1 calc GR
H11C H -0.1079 0.7434 0.1273 0.058 Uiso 1 1 calc GR
C115 C 0.1155(4) 0.7142(3) 0.3942(4) 0.0361(17) Uani 1 1 d .
H11D H 0.1170 0.6805 0.3622 0.054 Uiso 1 1 calc GR
H11E H 0.0663 0.7201 0.3884 0.054 Uiso 1 1 calc GR
H11F H 0.1474 0.7079 0.4518 0.054 Uiso 1 1 calc GR
C116 C 0.3498(3) 0.9973(2) 0.3085(3) 0.0167(12) Uani 1 1 d .
H11G H 0.3867 1.0165 0.2953 0.020 Uiso 1 1 calc R
H11H H 0.3744 0.9802 0.3637 0.020 Uiso 1 1 calc R
C117 C 0.2973(3) 1.0423(2) 0.3107(3) 0.0168(12) Uani 1 1 d .
C118 C 0.2387(3) 1.0263(2) 0.3252(3) 0.0147(12) Uani 1 1 d .
C119 C 0.1915(3) 1.0697(2) 0.3274(4) 0.0215(13) Uani 1 1 d .
C120 C 0.2069(3) 1.1274(2) 0.3215(4) 0.0271(15) Uani 1 1 d .
H120 H 0.1758 1.1563 0.3256 0.033 Uiso 1 1 calc R
C121 C 0.2673(3) 1.1437(2) 0.3094(4) 0.0242(14) Uani 1 1 d .
C122 C 0.3110(3) 1.1007(2) 0.3027(4) 0.0236(14) Uani 1 1 d .
H122 H 0.3513 1.1109 0.2924 0.028 Uiso 1 1 calc R
C123 C 0.2841(4) 1.2063(3) 0.3023(5) 0.0408(18) Uani 1 1 d .
H12A H 0.2546 1.2200 0.2468 0.061 Uiso 1 1 calc GR
H12B H 0.3350 1.2103 0.3138 0.061 Uiso 1 1 calc GR
H12C H 0.2736 1.2293 0.3416 0.061 Uiso 1 1 calc GR
C124 C 0.0811(3) 1.0903(3) 0.3368(4) 0.0343(16) Uani 1 1 d .
H12D H 0.0616 1.1116 0.2851 0.051 Uiso 1 1 calc GR
H12E H 0.1043 1.1173 0.3821 0.051 Uiso 1 1 calc GR
H12F H 0.0421 1.0701 0.3438 0.051 Uiso 1 1 calc GR
C125 C 0.3129(3) 0.7849(2) 0.2983(4) 0.0216(13) Uani 1 1 d .
H12G H 0.2736 0.7735 0.3137 0.026 Uiso 1 1 calc R
H12H H 0.3251 0.7508 0.2737 0.026 Uiso 1 1 calc R
C126 C 0.3771(3) 0.8013(2) 0.3740(4) 0.0186(12) Uani 1 1 d .
C127 C 0.3740(3) 0.8479(2) 0.4222(4) 0.0197(13) Uani 1 1 d .
C128 C 0.4343(3) 0.8591(2) 0.4953(4) 0.0207(13) Uani 1 1 d .
C129 C 0.4946(3) 0.8244(2) 0.5216(4) 0.0239(14) Uani 1 1 d .
H129 H 0.5343 0.8326 0.5719 0.029 Uiso 1 1 calc R
C130 C 0.4976(3) 0.7775(3) 0.4747(4) 0.0269(14) Uani 1 1 d .
C131 C 0.4386(3) 0.7668(2) 0.4011(4) 0.0267(14) Uani 1 1 d .
H131 H 0.4403 0.7351 0.3685 0.032 Uiso 1 1 calc R
C132 C 0.5630(4) 0.7386(3) 0.5041(5) 0.046(2) Uani 1 1 d .
H13A H 0.6059 0.7617 0.5140 0.068 Uiso 1 1 calc GR
H13B H 0.5569 0.7094 0.4624 0.068 Uiso 1 1 calc GR
H13C H 0.5685 0.7195 0.5548 0.068 Uiso 1 1 calc GR
C133 C 0.4837(3) 0.9204(3) 0.6117(4) 0.0267(14) Uani 1 1 d .
H13D H 0.5262 0.9297 0.6023 0.040 Uiso 1 1 calc GR
H13E H 0.4942 0.8875 0.6490 0.040 Uiso 1 1 calc GR
H13F H 0.4706 0.9538 0.6360 0.040 Uiso 1 1 calc GR
C201 C 0.1875(3) 1.0080(2) 0.6875(3) 0.0200(13) Uani 1 1 d .
H20A H 0.1681 0.9895 0.7235 0.024 Uiso 1 1 calc R
H20B H 0.1825 1.0503 0.6908 0.024 Uiso 1 1 calc R
C202 C 0.2665(3) 0.9929(2) 0.7174(4) 0.0219(13) Uani 1 1 d .
H20C H 0.2894 1.0192 0.6921 0.026 Uiso 1 1 calc R
H20D H 0.2909 0.9979 0.7774 0.026 Uiso 1 1 calc R
C203 C 0.2536(3) 0.8904(2) 0.7455(3) 0.0209(13) Uani 1 1 d .
H20E H 0.2289 0.9118 0.7739 0.025 Uiso 1 1 calc R
H20F H 0.2973 0.8726 0.7875 0.025 Uiso 1 1 calc R
C204 C 0.2042(3) 0.8434(2) 0.6932(4) 0.0245(14) Uani 1 1 d .
H20G H 0.2328 0.8151 0.6781 0.029 Uiso 1 1 calc R
H20H H 0.1824 0.8229 0.7253 0.029 Uiso 1 1 calc R
C205 C 0.0921(3) 0.9009(2) 0.6340(4) 0.0217(13) Uani 1 1 d .
H20I H 0.1102 0.9069 0.6937 0.026 Uiso 1 1 calc R
H20J H 0.0468 0.8786 0.6157 0.026 Uiso 1 1 calc R
C206 C 0.0768(3) 0.9591(2) 0.5915(4) 0.0203(13) Uani 1 1 d .
H20K H 0.0458 0.9536 0.5326 0.024 Uiso 1 1 calc R
H20L H 0.0505 0.9836 0.6147 0.024 Uiso 1 1 calc R
C207 C 0.1296(3) 1.0364(2) 0.5402(4) 0.0181(12) Uani 1 1 d .
H20M H 0.1042 1.0203 0.4846 0.022 Uiso 1 1 calc R
H20N H 0.0973 1.0647 0.5487 0.022 Uiso 1 1 calc R
C208 C 0.1954(3) 1.0669(2) 0.5454(4) 0.0202(13) Uani 1 1 d .
C209 C 0.2494(3) 1.0368(2) 0.5336(3) 0.0160(12) Uani 1 1 d .
C210 C 0.3104(3) 1.0665(2) 0.5382(4) 0.0221(13) Uani 1 1 d .
C211 C 0.3168(3) 1.1259(2) 0.5511(4) 0.0266(14) Uani 1 1 d .
H211 H 0.3585 1.1455 0.5540 0.032 Uiso 1 1 calc R
C212 C 0.2611(3) 1.1567(2) 0.5599(4) 0.0279(15) Uani 1 1 d .
C213 C 0.2036(4) 1.1269(2) 0.5589(4) 0.0276(15) Uani 1 1 d .
H213 H 0.1673 1.1474 0.5678 0.033 Uiso 1 1 calc R
C214 C 0.2680(4) 1.2214(3) 0.5734(5) 0.0442(19) Uani 1 1 d .
H21A H 0.3146 1.2303 0.6182 0.066 Uiso 1 1 calc GR
H21B H 0.2293 1.2352 0.5874 0.066 Uiso 1 1 calc GR
H21C H 0.2645 1.2405 0.5234 0.066 Uiso 1 1 calc GR
C215 C 0.4215(3) 1.0607(3) 0.5266(4) 0.0327(16) Uani 1 1 d .
H21D H 0.4046 1.0873 0.4801 0.049 Uiso 1 1 calc GR
H21E H 0.4538 1.0321 0.5198 0.049 Uiso 1 1 calc GR
H21F H 0.4474 1.0824 0.5772 0.049 Uiso 1 1 calc GR
C216 C 0.3488(3) 0.9228(2) 0.7035(4) 0.0237(14) Uani 1 1 d .
H21G H 0.3827 0.9305 0.7608 0.028 Uiso 1 1 calc R
H21H H 0.3585 0.9515 0.6687 0.028 Uiso 1 1 calc R
C217 C 0.3642(3) 0.8629(2) 0.6801(4) 0.0215(13) Uani 1 1 d .
C218 C 0.3222(3) 0.8396(2) 0.6046(4) 0.0202(13) Uani 1 1 d .
C219 C 0.3427(4) 0.7856(2) 0.5832(4) 0.0276(15) Uani 1 1 d .
C220 C 0.4070(4) 0.7598(3) 0.6346(4) 0.0312(16) Uani 1 1 d .
H220 H 0.4217 0.7249 0.6185 0.037 Uiso 1 1 calc R
C221 C 0.4502(4) 0.7847(3) 0.7094(5) 0.0330(16) Uani 1 1 d .
C222 C 0.4274(3) 0.8351(2) 0.7318(4) 0.0269(14) Uani 1 1 d .
H222 H 0.4555 0.8513 0.7839 0.032 Uiso 1 1 calc R
C223 C 0.5218(4) 0.7573(3) 0.7636(5) 0.051(2) Uani 1 1 d .
H22A H 0.5133 0.7221 0.7883 0.076 Uiso 1 1 calc GR
H22B H 0.5502 0.7844 0.8067 0.076 Uiso 1 1 calc GR
H22C H 0.5480 0.7476 0.7306 0.076 Uiso 1 1 calc GR
C224 C 0.3147(5) 0.7113(3) 0.4826(5) 0.049(2) Uani 1 1 d .
H22D H 0.2772 0.7011 0.4290 0.073 Uiso 1 1 calc GR
H22E H 0.3192 0.6807 0.5218 0.073 Uiso 1 1 calc GR
H22F H 0.3606 0.7160 0.4785 0.073 Uiso 1 1 calc GR
C225 C 0.1139(3) 0.8194(2) 0.5563(4) 0.0220(14) Uani 1 1 d .
H22G H 0.0936 0.7902 0.5807 0.026 Uiso 1 1 calc R
H22H H 0.1529 0.8007 0.5464 0.026 Uiso 1 1 calc R
C226 C 0.0562(3) 0.8380(2) 0.4757(3) 0.0194(13) Uani 1 1 d .
C227 C 0.0683(3) 0.8813(2) 0.4289(4) 0.0201(13) Uani 1 1 d .
C228 C 0.0140(3) 0.8953(2) 0.3528(4) 0.0239(14) Uani 1 1 d .
C229 C -0.0491(3) 0.8633(3) 0.3206(4) 0.0295(15) Uani 1 1 d .
H229 H -0.0853 0.8725 0.2682 0.035 Uiso 1 1 calc R
C230 C -0.0599(4) 0.8173(3) 0.3650(4) 0.0326(16) Uani 1 1 d .
C231 C -0.0082(4) 0.8068(3) 0.4418(4) 0.0309(16) Uani 1 1 d .
H231 H -0.0163 0.7772 0.4735 0.037 Uiso 1 1 calc R
C232 C -0.1258(4) 0.7808(3) 0.3254(5) 0.047(2) Uani 1 1 d .
H23A H -0.1682 0.8056 0.3009 0.070 Uiso 1 1 calc GR
H23B H -0.1309 0.7559 0.3666 0.070 Uiso 1 1 calc GR
H23C H -0.1215 0.7569 0.2829 0.070 Uiso 1 1 calc GR
C233 C -0.0243(4) 0.9572(3) 0.2365(4) 0.0335(16) Uani 1 1 d .
H23D H -0.0328 0.9251 0.1983 0.050 Uiso 1 1 calc GR
H23E H -0.0077 0.9909 0.2165 0.050 Uiso 1 1 calc GR
H23F H -0.0691 0.9668 0.2410 0.050 Uiso 1 1 calc GR
Cl1 Cl 0.80691(11) 0.45915(7) 0.58927(11) 0.0438(5) Uani 1 1 d .
O11 O 0.8548(3) 0.4265(2) 0.6585(3) 0.0497(14) Uani 1 1 d .
O12 O 0.7595(3) 0.4210(2) 0.5277(3) 0.0612(16) Uani 1 1 d .
O13 O 0.7659(3) 0.4975(2) 0.6163(3) 0.0626(17) Uani 1 1 d .
O14 O 0.8491(4) 0.4925(2) 0.5581(3) 0.0691(18) Uani 1 1 d .

loop_
_atom_site_aniso_label
_atom_site_aniso_U_11
_atom_site_aniso_U_22
_atom_site_aniso_U_33
_atom_site_aniso_U_23
_atom_site_aniso_U_13
_atom_site_aniso_U_12
Lu 0.02575(15) 0.01587(12) 0.01713(13) -0.00119(10) 0.01329(11) -0.00158(11)
Ni1 0.0171(4) 0.0138(3) 0.0125(4) -0.0013(3) 0.0075(3) -0.0014(3)
Ni2 0.0163(4) 0.0153(3) 0.0148(4) 0.0003(3) 0.0085(3) 0.0012(3)
O101 0.019(2) 0.0184(19) 0.019(2) -0.0004(16) 0.0104(19) -0.0023(16)
O102 0.048(3) 0.026(2) 0.026(3) 0.0045(19) 0.019(2) -0.012(2)
O103 0.029(2) 0.0123(18) 0.021(2) 0.0004(16) 0.015(2) 0.0006(17)
O104 0.023(2) 0.027(2) 0.036(3) 0.0012(19) 0.016(2) 0.0097(18)
O105 0.018(2) 0.020(2) 0.016(2) -0.0002(17) 0.0059(18) 0.0006(17)
O106 0.021(2) 0.028(2) 0.021(2) -0.0092(19) 0.0047(19) -0.0069(18)
O201 0.026(2) 0.0162(19) 0.015(2) -0.0025(16) 0.0121(19) -0.0041(17)
O202 0.021(2) 0.021(2) 0.036(3) -0.0027(19) 0.018(2) -0.0026(17)
O203 0.021(2) 0.020(2) 0.018(2) 0.0030(16) 0.010(2) 0.0064(17)
O204 0.052(3) 0.016(2) 0.042(3) -0.002(2) 0.030(3) 0.007(2)
O205 0.022(2) 0.023(2) 0.017(2) -0.0011(17) 0.0123(18) -0.0053(18)
O206 0.025(2) 0.030(2) 0.018(2) 0.0028(18) 0.006(2) 0.0005(19)
N101 0.027(3) 0.017(2) 0.016(2) -0.002(2) 0.013(2) -0.003(2)
N102 0.016(3) 0.018(2) 0.016(3) -0.003(2) 0.010(2) -0.0008(19)
N103 0.018(3) 0.020(2) 0.018(3) -0.005(2) 0.009(2) -0.003(2)
N201 0.018(3) 0.016(2) 0.014(2) -0.0023(19) 0.007(2) 0.0014(19)
N202 0.015(3) 0.021(2) 0.019(3) 0.005(2) 0.006(2) 0.003(2)
N203 0.019(3) 0.020(2) 0.017(3) 0.002(2) 0.007(2) 0.006(2)
C101 0.020(3) 0.020(3) 0.015(3) 0.007(2) 0.003(3) 0.001(2)
C102 0.030(4) 0.021(3) 0.016(3) -0.001(2) 0.013(3) -0.009(3)
C103 0.021(3) 0.027(3) 0.026(3) -0.007(3) 0.014(3) -0.008(3)
C104 0.013(3) 0.023(3) 0.021(3) -0.003(2) 0.007(3) 0.003(2)
C105 0.025(3) 0.022(3) 0.013(3) -0.008(2) 0.007(3) -0.008(3)
C106 0.022(3) 0.028(3) 0.012(3) -0.007(2) 0.006(3) -0.006(3)
C107 0.022(3) 0.026(3) 0.019(3) 0.000(3) 0.008(3) -0.002(3)
C108 0.020(3) 0.021(3) 0.023(3) -0.001(3) 0.010(3) -0.001(2)
C109 0.030(4) 0.015(3) 0.026(3) -0.003(3) 0.018(3) -0.003(3)
C110 0.021(3) 0.022(3) 0.029(4) -0.004(3) 0.015(3) -0.004(3)
C111 0.037(4) 0.021(3) 0.035(4) -0.005(3) 0.022(3) -0.008(3)
C112 0.026(4) 0.027(3) 0.037(4) -0.007(3) 0.019(3) -0.005(3)
C113 0.019(3) 0.030(3) 0.027(4) -0.005(3) 0.010(3) -0.002(3)
C114 0.031(4) 0.041(4) 0.039(4) -0.012(3) 0.010(4) -0.023(3)
C115 0.052(5) 0.023(3) 0.036(4) 0.005(3) 0.022(4) -0.008(3)
C116 0.015(3) 0.015(3) 0.021(3) -0.002(2) 0.008(3) -0.003(2)
C117 0.011(3) 0.020(3) 0.014(3) -0.002(2) 0.000(2) -0.002(2)
C118 0.017(3) 0.014(3) 0.012(3) 0.000(2) 0.005(3) -0.001(2)
C119 0.026(4) 0.021(3) 0.018(3) 0.003(2) 0.010(3) 0.004(3)
C120 0.028(4) 0.019(3) 0.027(4) -0.003(3) 0.004(3) 0.010(3)
C121 0.023(3) 0.019(3) 0.026(4) 0.001(3) 0.006(3) 0.000(3)
C122 0.017(3) 0.023(3) 0.028(4) 0.004(3) 0.007(3) 0.000(2)
C123 0.037(4) 0.019(3) 0.059(5) 0.006(3) 0.013(4) -0.001(3)
C124 0.034(4) 0.036(4) 0.037(4) 0.007(3) 0.019(3) 0.021(3)
C125 0.020(3) 0.017(3) 0.031(4) -0.002(3) 0.014(3) 0.002(2)
C126 0.009(3) 0.020(3) 0.021(3) 0.001(2) 0.002(3) -0.002(2)
C127 0.023(3) 0.015(3) 0.019(3) 0.000(2) 0.007(3) -0.005(2)
C128 0.024(3) 0.021(3) 0.023(3) -0.001(3) 0.016(3) -0.005(2)
C129 0.017(3) 0.025(3) 0.024(3) 0.001(3) 0.003(3) -0.006(3)
C130 0.015(3) 0.027(3) 0.030(4) 0.004(3) 0.002(3) 0.001(3)
C131 0.027(4) 0.018(3) 0.036(4) 0.000(3) 0.014(3) -0.001(3)
C132 0.036(4) 0.038(4) 0.048(5) 0.003(4) 0.004(4) 0.013(3)
C133 0.021(3) 0.041(4) 0.018(3) -0.008(3) 0.008(3) -0.012(3)
C201 0.023(3) 0.020(3) 0.020(3) -0.006(2) 0.012(3) 0.000(2)
C202 0.022(3) 0.023(3) 0.020(3) -0.006(3) 0.008(3) -0.001(3)
C203 0.018(3) 0.028(3) 0.018(3) 0.010(3) 0.008(3) 0.004(2)
C204 0.030(4) 0.020(3) 0.027(4) 0.007(3) 0.017(3) 0.006(3)
C205 0.021(3) 0.025(3) 0.025(3) -0.002(3) 0.016(3) -0.004(3)
C206 0.019(3) 0.021(3) 0.030(4) -0.001(3) 0.019(3) 0.001(2)
C207 0.014(3) 0.019(3) 0.021(3) 0.001(2) 0.008(3) 0.003(2)
C208 0.019(3) 0.019(3) 0.023(3) 0.000(2) 0.009(3) 0.000(2)
C209 0.017(3) 0.018(3) 0.012(3) -0.002(2) 0.005(3) -0.003(2)
C210 0.021(3) 0.020(3) 0.028(4) 0.002(3) 0.013(3) 0.003(2)
C211 0.023(4) 0.024(3) 0.033(4) -0.005(3) 0.012(3) -0.009(3)
C212 0.027(4) 0.021(3) 0.034(4) -0.003(3) 0.011(3) -0.004(3)
C213 0.033(4) 0.021(3) 0.027(4) -0.003(3) 0.011(3) 0.003(3)
C214 0.045(5) 0.018(3) 0.073(6) -0.008(4) 0.028(4) -0.006(3)
C215 0.029(4) 0.034(4) 0.048(4) -0.003(3) 0.028(4) -0.005(3)
C216 0.013(3) 0.033(3) 0.026(3) 0.002(3) 0.010(3) 0.000(3)
C217 0.014(3) 0.027(3) 0.028(4) 0.014(3) 0.014(3) 0.006(2)
C218 0.019(3) 0.023(3) 0.025(3) 0.009(3) 0.015(3) 0.005(2)
C219 0.043(4) 0.017(3) 0.037(4) 0.006(3) 0.032(4) -0.001(3)
C220 0.035(4) 0.023(3) 0.051(5) 0.019(3) 0.034(4) 0.011(3)
C221 0.026(4) 0.032(4) 0.048(5) 0.020(3) 0.023(4) 0.009(3)
C222 0.023(4) 0.028(3) 0.030(4) 0.013(3) 0.011(3) -0.002(3)
C223 0.026(4) 0.055(5) 0.076(6) 0.023(4) 0.027(4) 0.018(4)
C224 0.095(7) 0.018(3) 0.051(5) 0.004(3) 0.048(5) 0.015(4)
C225 0.033(4) 0.013(3) 0.030(4) 0.002(2) 0.022(3) -0.002(2)
C226 0.019(3) 0.019(3) 0.020(3) -0.008(2) 0.008(3) -0.003(2)
C227 0.025(3) 0.018(3) 0.024(3) -0.009(3) 0.018(3) -0.003(2)
C228 0.024(3) 0.025(3) 0.023(3) -0.004(3) 0.011(3) -0.002(3)
C229 0.022(4) 0.037(4) 0.024(4) -0.014(3) 0.005(3) 0.002(3)
C230 0.025(4) 0.037(4) 0.035(4) -0.017(3) 0.013(3) -0.010(3)
C231 0.040(4) 0.023(3) 0.041(4) -0.010(3) 0.028(4) -0.012(3)
C232 0.036(4) 0.058(5) 0.043(5) -0.021(4) 0.014(4) -0.018(4)
C233 0.033(4) 0.044(4) 0.016(3) 0.003(3) 0.003(3) 0.012(3)
Cl1 0.0757(14) 0.0353(9) 0.0326(10) -0.0053(8) 0.0347(10) -0.0081(9)
O11 0.069(4) 0.049(3) 0.040(3) 0.008(2) 0.031(3) 0.007(3)
O12 0.094(5) 0.054(3) 0.046(3) -0.022(3) 0.039(3) -0.026(3)
O13 0.105(5) 0.051(3) 0.047(3) 0.000(3) 0.047(4) 0.023(3)
O14 0.110(5) 0.068(4) 0.049(4) -0.006(3) 0.052(4) -0.038(4)

loop_
_atom_type_symbol
_atom_type_description
_atom_type_scat_dispersion_real
_atom_type_scat_dispersion_imag
_atom_type_scat_source
C C 0.0033 0.0016 'International Tables Vol C Tables 4.2.6.8 and 6.1.1.4'
H H 0.0000 0.0000 'International Tables Vol C Tables 4.2.6.8 and 6.1.1.4'
Cl Cl 0.1484 0.1585 'International Tables Vol C Tables 4.2.6.8 and 6.1.1.4'
Lu Lu -0.4720 5.8584 'International Tables Vol C Tables 4.2.6.8 and 6.1.1.4'
N N 0.0061 0.0033 'International Tables Vol C Tables 4.2.6.8 and 6.1.1.4'
Ni Ni 0.3393 1.1124 'International Tables Vol C Tables 4.2.6.8 and 6.1.1.4'
O O 0.0106 0.0060 'International Tables Vol C Tables 4.2.6.8 and 6.1.1.4'

loop_
_exptl_crystal_face_index_h
_exptl_crystal_face_index_k
_exptl_crystal_face_index_l
_exptl_crystal_face_perp_dist
_exptl_oxdiff_crystal_face_indexfrac_h
_exptl_oxdiff_crystal_face_indexfrac_k
_exptl_oxdiff_crystal_face_indexfrac_l
_exptl_oxdiff_crystal_face_x
_exptl_oxdiff_crystal_face_y
_exptl_oxdiff_crystal_face_z
9 31 -6 0.0414 9.0010 31.0013 -6.0009 -0.0014 0.1370 -0.9949
11 -10 -24 0.0861 10.9978 -10.0005 -24.0034 0.0259 0.9709 0.2043
-11 11 24 0.0581 -10.9978 11.0005 24.0034 -0.0192 -0.9744 -0.2339
-10 -30 8 0.0194 -10.0008 -30.0013 8.0012 0.0034 -0.2186 0.9736
25 -7 1 0.0089 25.0040 -7.0006 0.9969 -0.9946 0.0410 -0.0080
-25 7 -1 0.0089 -25.0040 7.0006 -0.9969 0.9946 -0.0410 0.0080

loop_
_geom_angle_atom_site_label_1
_geom_angle_atom_site_label_2
_geom_angle_atom_site_label_3
_geom_angle
Ni2 Lu Ni1 177.33(2)
O101 Lu Ni1 45.02(9)
O101 Lu Ni2 134.31(9)
O101 Lu O103 76.19(13)
O101 Lu O105 74.36(14)
O101 Lu O201 160.23(14)
O101 Lu O203 118.58(13)
O101 Lu O205 94.18(13)
O103 Lu Ni1 45.30(9)
O103 Lu Ni2 132.75(9)
O103 Lu O105 75.68(13)
O103 Lu O203 162.39(14)
O103 Lu O205 114.84(14)
O105 Lu Ni1 44.46(10)
O105 Lu Ni2 138.11(10)
O105 Lu O203 98.21(13)
O201 Lu Ni1 134.63(9)
O201 Lu Ni2 44.74(9)
O201 Lu O103 93.49(13)
O201 Lu O105 119.92(14)
O201 Lu O203 75.04(13)
O201 Lu O205 74.66(14)
O203 Lu Ni1 138.05(9)
O203 Lu Ni2 44.49(9)
O205 Lu Ni1 133.06(10)
O205 Lu Ni2 44.90(10)
O205 Lu O105 162.62(13)
O205 Lu O203 75.51(14)
O101 Ni1 Lu 48.50(10)
O101 Ni1 O103 81.54(14)
O103 Ni1 Lu 48.77(10)
O105 Ni1 Lu 49.12(10)
O105 Ni1 O101 80.49(15)
O105 Ni1 O103 81.93(15)
O105 Ni1 N101 173.02(16)
O105 Ni1 N102 99.64(17)
O105 Ni1 N103 93.73(17)
N101 Ni1 Lu 126.84(13)
N101 Ni1 O101 92.76(16)
N101 Ni1 O103 98.95(16)
N101 Ni1 N103 85.86(18)
N102 Ni1 Lu 126.25(12)
N102 Ni1 O101 172.32(15)
N102 Ni1 O103 90.87(15)
N102 Ni1 N101 87.29(18)
N102 Ni1 N103 85.87(17)
N103 Ni1 Lu 130.36(13)
N103 Ni1 O101 101.80(16)
N103 Ni1 O103 174.07(17)
O201 Ni2 Lu 48.92(10)
O201 Ni2 O205 81.03(14)
O201 Ni2 N203 172.91(17)
O203 Ni2 Lu 49.43(10)
O203 Ni2 O201 82.02(15)
O203 Ni2 O205 82.59(15)
O203 Ni2 N201 175.04(17)
O203 Ni2 N202 92.80(17)
O203 Ni2 N203 98.04(16)
O205 Ni2 Lu 49.15(10)
N201 Ni2 Lu 127.77(13)
N201 Ni2 O201 93.22(16)
N201 Ni2 O205 98.09(17)
N201 Ni2 N202 86.61(18)
N201 Ni2 N203 86.86(17)
N202 Ni2 Lu 128.11(13)
N202 Ni2 O201 99.68(17)
N202 Ni2 O205 175.21(17)
N202 Ni2 N203 87.41(18)
N203 Ni2 Lu 126.27(13)
N203 Ni2 O205 91.94(17)
Ni1 O101 Lu 86.47(13)
C109 O101 Lu 146.4(3)
C109 O101 Ni1 122.5(3)
C110 O102 C115 116.4(5)
Ni1 O103 Lu 85.92(13)
C118 O103 Lu 140.7(3)
C118 O103 Ni1 125.4(3)
C119 O104 C124 118.0(5)
Ni1 O105 Lu 86.42(14)
C127 O105 Lu 144.1(3)
C127 O105 Ni1 123.7(3)
C128 O106 C133 117.2(5)
Ni2 O201 Lu 86.34(13)
C209 O201 Lu 144.7(3)
C209 O201 Ni2 122.9(3)
C210 O202 C215 117.0(4)
Ni2 O203 Lu 86.08(13)
C218 O203 Lu 137.7(3)
C218 O203 Ni2 125.3(3)
C219 O204 C224 117.9(5)
Ni2 O205 Lu 85.95(14)
C227 O205 Lu 137.3(3)
C227 O205 Ni2 126.0(3)
C228 O206 C233 117.6(5)
C101 N101 Ni1 101.5(3)
C101 N101 C106 112.7(4)
C101 N101 C107 110.8(4)
C106 N101 Ni1 108.7(3)
C107 N101 Ni1 109.2(3)
C107 N101 C106 113.2(4)
C102 N102 Ni1 107.6(3)
C103 N102 Ni1 104.5(3)
C103 N102 C102 112.2(4)
C116 N102 Ni1 111.4(3)
C116 N102 C102 112.6(4)
C116 N102 C103 108.4(4)
C104 N103 Ni1 108.4(3)
C104 N103 C125 111.9(4)
C105 N103 Ni1 104.2(3)
C105 N103 C104 111.9(4)
C105 N103 C125 110.4(4)
C125 N103 Ni1 109.7(3)
C201 N201 Ni2 108.1(3)
C201 N201 C207 113.0(4)
C206 N201 Ni2 102.8(3)
C206 N201 C201 111.7(4)
C206 N201 C207 110.8(4)
C207 N201 Ni2 110.0(3)
C202 N202 Ni2 104.0(3)
C203 N202 Ni2 107.8(3)
C203 N202 C202 110.8(4)
C216 N202 Ni2 111.3(4)
C216 N202 C202 109.0(4)
C216 N202 C203 113.5(4)
C204 N203 Ni2 102.2(3)
C205 N203 Ni2 107.7(3)
C205 N203 C204 112.3(4)
C205 N203 C225 114.2(4)
C225 N203 Ni2 110.5(3)
C225 N203 C204 109.3(4)
N101 C101 H10A 109.3
N101 C101 H10B 109.3
N101 C101 C102 111.7(4)
H10A C101 H10B 107.9
C102 C101 H10A 109.3
C102 C101 H10B 109.3
N102 C102 C101 110.9(4)
N102 C102 H10C 109.5
N102 C102 H10D 109.5
C101 C102 H10C 109.5
C101 C102 H10D 109.5
H10C C102 H10D 108.0
N102 C103 H10E 109.5
N102 C103 H10F 109.5
N102 C103 C104 110.9(4)
H10E C103 H10F 108.1
C104 C103 H10E 109.5
C104 C103 H10F 109.5
N103 C104 C103 111.8(4)
N103 C104 H10G 109.3
N103 C104 H10H 109.3
C103 C104 H10G 109.3
C103 C104 H10H 109.3
H10G C104 H10H 107.9
N103 C105 H10I 109.5
N103 C105 H10J 109.5
N103 C105 C106 110.7(4)
H10I C105 H10J 108.1
C106 C105 H10I 109.5
C106 C105 H10J 109.5
N101 C106 C105 111.4(4)
N101 C106 H10K 109.3
N101 C106 H10L 109.3
C105 C106 H10K 109.3
C105 C106 H10L 109.3
H10K C106 H10L 108.0
N101 C107 H10M 109.0
N101 C107 H10N 109.0
N101 C107 C108 113.1(5)
H10M C107 H10N 107.8
C108 C107 H10M 109.0
C108 C107 H10N 109.0
C109 C108 C107 118.9(5)
C113 C108 C107 121.7(5)
C113 C108 C109 119.4(5)
O101 C109 C108 121.4(5)
O101 C109 C110 119.2(5)
C108 C109 C110 119.4(6)
O102 C110 C109 114.1(5)
O102 C110 C111 126.4(5)
C111 C110 C109 119.5(6)
C110 C111 H111 119.2
C110 C111 C112 121.6(6)
C112 C111 H111 119.2
C111 C112 C114 120.8(6)
C113 C112 C111 118.6(6)
C113 C112 C114 120.6(6)
C108 C113 H113 119.3
C112 C113 C108 121.4(6)
C112 C113 H113 119.3
C112 C114 H11A 109.5
C112 C114 H11B 109.5
C112 C114 H11C 109.5
H11A C114 H11B 109.5
H11A C114 H11C 109.5
H11B C114 H11C 109.5
O102 C115 H11D 109.5
O102 C115 H11E 109.5
O102 C115 H11F 109.5
H11D C115 H11E 109.5
H11D C115 H11F 109.5
H11E C115 H11F 109.5
N102 C116 H11G 108.6
N102 C116 H11H 108.6
N102 C116 C117 114.6(4)
H11G C116 H11H 107.6
C117 C116 H11G 108.6
C117 C116 H11H 108.6
C118 C117 C116 120.2(5)
C118 C117 C122 120.4(5)
C122 C117 C116 119.3(5)
O103 C118 C117 122.5(5)
O103 C118 C119 119.1(5)
C117 C118 C119 118.4(5)
O104 C119 C118 114.3(5)
O104 C119 C120 125.4(5)
C120 C119 C118 120.3(5)
C119 C120 H120 119.4
C119 C120 C121 121.1(5)
C121 C120 H120 119.4
C120 C121 C123 121.4(5)
C122 C121 C120 118.0(5)
C122 C121 C123 120.6(6)
C117 C122 H122 119.2
C121 C122 C117 121.6(5)
C121 C122 H122 119.2
C121 C123 H12A 109.5
C121 C123 H12B 109.5
C121 C123 H12C 109.5
H12A C123 H12B 109.5
H12A C123 H12C 109.5
H12B C123 H12C 109.5
O104 C124 H12D 109.5
O104 C124 H12E 109.5
O104 C124 H12F 109.5
H12D C124 H12E 109.5
H12D C124 H12F 109.5
H12E C124 H12F 109.5
N103 C125 H12G 108.7
N103 C125 H12H 108.7
H12G C125 H12H 107.6
C126 C125 N103 114.1(4)
C126 C125 H12G 108.7
C126 C125 H12H 108.7
C127 C126 C125 120.6(5)
C131 C126 C125 119.6(5)
C131 C126 C127 119.5(5)
O105 C127 C126 122.9(5)
O105 C127 C128 118.9(5)
C128 C127 C126 118.2(5)
O106 C128 C127 113.2(5)
O106 C128 C129 125.0(5)
C129 C128 C127 121.7(5)
C128 C129 H129 119.8
C128 C129 C130 120.3(6)
C130 C129 H129 119.8
C129 C130 C132 120.6(6)
C131 C130 C129 118.5(5)
C131 C130 C132 120.9(6)
C126 C131 H131 119.1
C130 C131 C126 121.7(6)
C130 C131 H131 119.1
C130 C132 H13A 109.5
C130 C132 H13B 109.5
C130 C132 H13C 109.5
H13A C132 H13B 109.5
H13A C132 H13C 109.5
H13B C132 H13C 109.5
O106 C133 H13D 109.5
O106 C133 H13E 109.5
O106 C133 H13F 109.5
H13D C133 H13E 109.5
H13D C133 H13F 109.5
H13E C133 H13F 109.5
N201 C201 H20A 109.3
N201 C201 H20B 109.3
N201 C201 C202 111.8(4)
H20A C201 H20B 107.9
C202 C201 H20A 109.3
C202 C201 H20B 109.3
N202 C202 C201 110.1(4)
N202 C202 H20C 109.6
N202 C202 H20D 109.6
C201 C202 H20C 109.6
C201 C202 H20D 109.6
H20C C202 H20D 108.2
N202 C203 H20E 109.3
N202 C203 H20F 109.3
N202 C203 C204 111.8(5)
H20E C203 H20F 107.9
C204 C203 H20E 109.3
C204 C203 H20F 109.3
N203 C204 C203 111.9(4)
N203 C204 H20G 109.2
N203 C204 H20H 109.2
C203 C204 H20G 109.2
C203 C204 H20H 109.2
H20G C204 H20H 107.9
N203 C205 H20I 109.2
N203 C205 H20J 109.2
N203 C205 C206 112.2(4)
H20I C205 H20J 107.9
C206 C205 H20I 109.2
C206 C205 H20J 109.2
N201 C206 C205 111.2(4)
N201 C206 H20K 109.4
N201 C206 H20L 109.4
C205 C206 H20K 109.4
C205 C206 H20L 109.4
H20K C206 H20L 108.0
N201 C207 H20M 108.8
N201 C207 H20N 108.8
H20M C207 H20N 107.7
C208 C207 N201 113.6(5)
C208 C207 H20M 108.8
C208 C207 H20N 108.8
C209 C208 C207 120.4(5)
C209 C208 C213 118.3(5)
C213 C208 C207 121.2(5)
O201 C209 C208 121.9(5)
O201 C209 C210 118.6(5)
C208 C209 C210 119.4(5)
O202 C210 C209 114.8(5)
O202 C210 C211 124.2(5)
C211 C210 C209 121.0(5)
C210 C211 H211 120.2
C210 C211 C212 119.7(5)
C212 C211 H211 120.2
C211 C212 C214 119.6(6)
C213 C212 C211 118.6(5)
C213 C212 C214 121.8(6)
C208 C213 H213 118.5
C212 C213 C208 122.9(6)
C212 C213 H213 118.5
C212 C214 H21A 109.5
C212 C214 H21B 109.5
C212 C214 H21C 109.5
H21A C214 H21B 109.5
H21A C214 H21C 109.5
H21B C214 H21C 109.5
O202 C215 H21D 109.5
O202 C215 H21E 109.5
O202 C215 H21F 109.5
H21D C215 H21E 109.5
H21D C215 H21F 109.5
H21E C215 H21F 109.5
N202 C216 H21G 108.5
N202 C216 H21H 108.5
N202 C216 C217 114.9(5)
H21G C216 H21H 107.5
C217 C216 H21G 108.5
C217 C216 H21H 108.5
C218 C217 C216 121.0(5)
C218 C217 C222 119.9(6)
C222 C217 C216 118.5(6)
O203 C218 C217 123.7(5)
O203 C218 C219 117.7(5)
C217 C218 C219 118.5(6)
O204 C219 C218 114.8(6)
O204 C219 C220 124.9(6)
C220 C219 C218 120.3(6)
C219 C220 H220 119.8
C219 C220 C221 120.5(6)
C221 C220 H220 119.8
C220 C221 C223 119.9(6)
C222 C221 C220 118.7(6)
C222 C221 C223 121.4(7)
C217 C222 H222 119.0
C221 C222 C217 121.9(6)
C221 C222 H222 119.0
C221 C223 H22A 109.5
C221 C223 H22B 109.5
C221 C223 H22C 109.5
H22A C223 H22B 109.5
H22A C223 H22C 109.5
H22B C223 H22C 109.5
O204 C224 H22D 109.5
O204 C224 H22E 109.5
O204 C224 H22F 109.5
H22D C224 H22E 109.5
H22D C224 H22F 109.5
H22E C224 H22F 109.5
N203 C225 H22G 108.6
N203 C225 H22H 108.6
N203 C225 C226 114.7(4)
H22G C225 H22H 107.6
C226 C225 H22G 108.6
C226 C225 H22H 108.6
C227 C226 C225 121.6(5)
C227 C226 C231 118.7(6)
C231 C226 C225 119.3(5)
O205 C227 C226 121.6(5)
O205 C227 C228 118.9(5)
C228 C227 C226 119.5(5)
O206 C228 C227 115.1(5)
O206 C228 C229 124.7(6)
C229 C228 C227 120.2(6)
C228 C229 H229 119.7
C228 C229 C230 120.6(6)
C230 C229 H229 119.7
C229 C230 C232 118.9(6)
C231 C230 C229 118.2(6)
C231 C230 C232 122.9(6)
C226 C231 H231 118.7
C230 C231 C226 122.5(6)
C230 C231 H231 118.7
C230 C232 H23A 109.5
C230 C232 H23B 109.5
C230 C232 H23C 109.5
H23A C232 H23B 109.5
H23A C232 H23C 109.5
H23B C232 H23C 109.5
O206 C233 H23D 109.5
O206 C233 H23E 109.5
O206 C233 H23F 109.5
H23D C233 H23E 109.5
H23D C233 H23F 109.5
H23E C233 H23F 109.5
O11 Cl1 O13 108.3(3)
O12 Cl1 O11 110.0(3)
O12 Cl1 O13 109.9(4)
O12 Cl1 O14 110.6(3)
O14 Cl1 O11 108.6(4)
O14 Cl1 O13 109.4(4)

loop_
_geom_bond_atom_site_label_1
_geom_bond_atom_site_label_2
_geom_bond_distance
Lu Ni1 2.9253(7)
Lu Ni2 2.9178(7)
Lu O101 2.195(4)
Lu O103 2.206(4)
Lu O105 2.216(4)
Lu O201 2.204(3)
Lu O203 2.222(4)
Lu O205 2.213(4)
Ni1 O101 2.073(4)
Ni1 O103 2.085(3)
Ni1 O105 2.053(4)
Ni1 N101 2.062(5)
Ni1 N102 2.058(4)
Ni1 N103 2.066(4)
Ni2 O201 2.058(4)
Ni2 O203 2.049(4)
Ni2 O205 2.065(4)
Ni2 N201 2.052(4)
Ni2 N202 2.054(5)
Ni2 N203 2.063(5)
O101 C109 1.353(7)
O102 C110 1.370(7)
O102 C115 1.423(7)
O103 C118 1.339(6)
O104 C119 1.363(7)
O104 C124 1.421(6)
O105 C127 1.329(7)
O106 C128 1.379(6)
O106 C133 1.413(7)
O201 C209 1.348(6)
O202 C210 1.375(6)
O202 C215 1.412(7)
O203 C218 1.345(7)
O204 C219 1.366(8)
O204 C224 1.425(7)
O205 C227 1.354(7)
O206 C228 1.368(7)
O206 C233 1.421(7)
N101 C101 1.485(7)
N101 C106 1.496(7)
N101 C107 1.491(7)
N102 C102 1.494(7)
N102 C103 1.479(7)
N102 C116 1.479(7)
N103 C104 1.492(7)
N103 C105 1.489(7)
N103 C125 1.498(7)
N201 C201 1.499(7)
N201 C206 1.496(7)
N201 C207 1.502(7)
N202 C202 1.505(7)
N202 C203 1.492(7)
N202 C216 1.482(7)
N203 C204 1.503(7)
N203 C205 1.482(7)
N203 C225 1.499(7)
C101 H10A 0.9900
C101 H10B 0.9900
C101 C102 1.535(8)
C102 H10C 0.9900
C102 H10D 0.9900
C103 H10E 0.9900
C103 H10F 0.9900
C103 C104 1.529(7)
C104 H10G 0.9900
C104 H10H 0.9900
C105 H10I 0.9900
C105 H10J 0.9900
C105 C106 1.526(8)
C106 H10K 0.9900
C106 H10L 0.9900
C107 H10M 0.9900
C107 H10N 0.9900
C107 C108 1.513(8)
C108 C109 1.400(8)
C108 C113 1.395(8)
C109 C110 1.421(8)
C110 C111 1.374(8)
C111 H111 0.9500
C111 C112 1.393(9)
C112 C113 1.393(8)
C112 C114 1.519(8)
C113 H113 0.9500
C114 H11A 0.9800
C114 H11B 0.9800
C114 H11C 0.9800
C115 H11D 0.9800
C115 H11E 0.9800
C115 H11F 0.9800
C116 H11G 0.9900
C116 H11H 0.9900
C116 C117 1.512(7)
C117 C118 1.383(7)
C117 C122 1.403(7)
C118 C119 1.408(7)
C119 C120 1.391(8)
C120 H120 0.9500
C120 C121 1.396(8)
C121 C122 1.379(8)
C121 C123 1.511(8)
C122 H122 0.9500
C123 H12A 0.9800
C123 H12B 0.9800
C123 H12C 0.9800
C124 H12D 0.9800
C124 H12E 0.9800
C124 H12F 0.9800
C125 H12G 0.9900
C125 H12H 0.9900
C125 C126 1.495(8)
C126 C127 1.405(8)
C126 C131 1.398(8)
C127 C128 1.402(8)
C128 C129 1.381(8)
C129 H129 0.9500
C129 C130 1.395(8)
C130 C131 1.393(8)
C130 C132 1.517(8)
C131 H131 0.9500
C132 H13A 0.9800
C132 H13B 0.9800
C132 H13C 0.9800
C133 H13D 0.9800
C133 H13E 0.9800
C133 H13F 0.9800
C201 H20A 0.9900
C201 H20B 0.9900
C201 C202 1.518(8)
C202 H20C 0.9900
C202 H20D 0.9900
C203 H20E 0.9900
C203 H20F 0.9900
C203 C204 1.518(8)
C204 H20G 0.9900
C204 H20H 0.9900
C205 H20I 0.9900
C205 H20J 0.9900
C205 C206 1.518(7)
C206 H20K 0.9900
C206 H20L 0.9900
C207 H20M 0.9900
C207 H20N 0.9900
C207 C208 1.489(7)
C208 C209 1.399(7)
C208 C213 1.410(8)
C209 C210 1.400(8)
C210 C211 1.395(8)
C211 H211 0.9500
C211 C212 1.412(8)
C212 C213 1.362(8)
C212 C214 1.518(8)
C213 H213 0.9500
C214 H21A 0.9800
C214 H21B 0.9800
C214 H21C 0.9800
C215 H21D 0.9800
C215 H21E 0.9800
C215 H21F 0.9800
C216 H21G 0.9900
C216 H21H 0.9900
C216 C217 1.523(8)
C217 C218 1.380(8)
C217 C222 1.397(8)
C218 C219 1.425(8)
C219 C220 1.391(9)
C220 H220 0.9500
C220 C221 1.392(10)
C221 C222 1.380(9)
C221 C223 1.521(9)
C222 H222 0.9500
C223 H22A 0.9800
C223 H22B 0.9800
C223 H22C 0.9800
C224 H22D 0.9800
C224 H22E 0.9800
C224 H22F 0.9800
C225 H22G 0.9900
C225 H22H 0.9900
C225 C226 1.502(8)
C226 C227 1.398(8)
C226 C231 1.402(8)
C227 C228 1.396(8)
C228 C229 1.391(8)
C229 H229 0.9500
C229 C230 1.405(9)
C230 C231 1.368(9)
C230 C232 1.499(9)
C231 H231 0.9500
C232 H23A 0.9800
C232 H23B 0.9800
C232 H23C 0.9800
C233 H23D 0.9800
C233 H23E 0.9800
C233 H23F 0.9800
Cl1 O11 1.439(5)
Cl1 O12 1.434(5)
Cl1 O13 1.442(5)
Cl1 O14 1.439(5)

loop_
_geom_torsion_atom_site_label_1
_geom_torsion_atom_site_label_2
_geom_torsion_atom_site_label_3
_geom_torsion_atom_site_label_4
_geom_torsion
Lu O101 C109 C108 109.4(7)
Lu O101 C109 C110 -72.5(8)
Lu O103 C118 C117 106.9(6)
Lu O103 C118 C119 -75.0(7)
Lu O105 C127 C126 113.2(6)
Lu O105 C127 C128 -69.0(8)
Lu O201 C209 C208 107.6(6)
Lu O201 C209 C210 -75.7(8)
Lu O203 C218 C217 107.5(6)
Lu O203 C218 C219 -72.7(7)
Lu O205 C227 C226 104.0(6)
Lu O205 C227 C228 -76.1(7)
Ni1 O101 C109 C108 -36.2(7)
Ni1 O101 C109 C110 141.9(4)
Ni1 O103 C118 C117 -30.0(7)
Ni1 O103 C118 C119 148.0(4)
Ni1 O105 C127 C126 -29.2(7)
Ni1 O105 C127 C128 148.7(4)
Ni1 N101 C101 C102 47.9(5)
Ni1 N101 C106 C105 20.4(5)
Ni1 N101 C107 C108 -67.9(5)
Ni1 N102 C102 C101 19.0(5)
Ni1 N102 C103 C104 45.2(5)
Ni1 N102 C116 C117 -66.4(5)
Ni1 N103 C104 C103 19.0(5)
Ni1 N103 C105 C106 45.5(5)
Ni1 N103 C125 C126 -64.5(5)
Ni2 O201 C209 C208 -33.8(7)
Ni2 O201 C209 C210 142.9(4)
Ni2 O203 C218 C217 -23.3(7)
Ni2 O203 C218 C219 156.5(4)
Ni2 O205 C227 C226 -27.1(7)
Ni2 O205 C227 C228 152.7(4)
Ni2 N201 C201 C202 21.9(5)
Ni2 N201 C206 C205 45.8(5)
Ni2 N201 C207 C208 -65.8(5)
Ni2 N202 C202 C201 45.3(5)
Ni2 N202 C203 C204 19.9(5)
Ni2 N202 C216 C217 -63.7(5)
Ni2 N203 C204 C203 45.0(5)
Ni2 N203 C205 C206 19.3(5)
Ni2 N203 C225 C226 -66.1(5)
O101 C109 C110 O102 0.5(7)
O101 C109 C110 C111 -179.5(5)
O102 C110 C111 C112 179.8(5)
O103 C118 C119 O104 -2.9(8)
O103 C118 C119 C120 176.9(5)
O104 C119 C120 C121 -177.2(6)
O105 C127 C128 O106 0.8(7)
O105 C127 C128 C129 179.8(5)
O106 C128 C129 C130 -179.9(5)
O201 C209 C210 O202 -0.5(8)
O201 C209 C210 C211 -179.5(5)
O202 C210 C211 C212 -178.7(6)
O203 C218 C219 O204 -3.4(7)
O203 C218 C219 C220 174.6(5)
O204 C219 C220 C221 -178.7(5)
O205 C227 C228 O206 -4.8(7)
O205 C227 C228 C229 174.7(5)
O206 C228 C229 C230 -179.0(5)
N101 C101 C102 N102 -47.2(6)
N101 C107 C108 C109 64.0(7)
N101 C107 C108 C113 -120.2(6)
N102 C103 C104 N103 -44.3(6)
N102 C116 C117 C118 56.3(7)
N102 C116 C117 C122 -127.6(5)
N103 C105 C106 N101 -45.4(6)
N103 C125 C126 C127 59.8(7)
N103 C125 C126 C131 -126.2(5)
N201 C201 C202 N202 -46.3(6)
N201 C207 C208 C209 60.1(7)
N201 C207 C208 C213 -122.6(6)
N202 C203 C204 N203 -45.5(6)
N202 C216 C217 C218 54.8(7)
N202 C216 C217 C222 -134.1(5)
N203 C205 C206 N201 -45.5(6)
N203 C225 C226 C227 55.1(7)
N203 C225 C226 C231 -132.6(5)
C101 N101 C106 C105 132.2(5)
C101 N101 C107 C108 -178.9(5)
C102 N102 C103 C104 -71.0(6)
C102 N102 C116 C117 54.5(6)
C103 N102 C102 C101 133.4(5)
C103 N102 C116 C117 179.1(5)
C104 N103 C105 C106 -71.5(6)
C104 N103 C125 C126 55.9(6)
C105 N103 C104 C103 133.4(5)
C105 N103 C125 C126 -178.8(5)
C106 N101 C101 C102 -68.2(6)
C106 N101 C107 C108 53.3(6)
C107 N101 C101 C102 163.8(4)
C107 N101 C106 C105 -101.1(5)
C107 C108 C109 O101 -4.7(8)
C107 C108 C109 C110 177.2(5)
C107 C108 C113 C112 -175.5(5)
C108 C109 C110 O102 178.6(5)
C108 C109 C110 C111 -1.4(8)
C109 C108 C113 C112 0.3(9)
C109 C110 C111 C112 -0.2(9)
C110 C111 C112 C113 1.8(9)
C110 C111 C112 C114 -177.1(6)
C111 C112 C113 C108 -1.9(9)
C113 C108 C109 O101 179.5(5)
C113 C108 C109 C110 1.4(8)
C114 C112 C113 C108 177.1(6)
C115 O102 C110 C109 175.5(5)
C115 O102 C110 C111 -4.5(9)
C116 N102 C102 C101 -104.1(5)
C116 N102 C103 C104 164.1(4)
C116 C117 C118 O103 -2.5(8)
C116 C117 C118 C119 179.5(5)
C116 C117 C122 C121 -175.8(5)
C117 C118 C119 O104 175.2(5)
C117 C118 C119 C120 -5.0(8)
C118 C117 C122 C121 0.3(9)
C118 C119 C120 C121 3.0(9)
C119 C120 C121 C122 0.7(9)
C119 C120 C121 C123 179.6(6)
C120 C121 C122 C117 -2.4(9)
C122 C117 C118 O103 -178.6(5)
C122 C117 C118 C119 3.4(8)
C123 C121 C122 C117 178.8(6)
C124 O104 C119 C118 -178.6(5)
C124 O104 C119 C120 1.5(9)
C125 N103 C104 C103 -102.1(5)
C125 N103 C105 C106 163.2(4)
C125 C126 C127 O105 -6.3(8)
C125 C126 C127 C128 175.9(5)
C125 C126 C131 C130 -174.6(5)
C126 C127 C128 O106 178.8(5)
C126 C127 C128 C129 -2.3(8)
C127 C126 C131 C130 -0.5(9)
C127 C128 C129 C130 1.3(9)
C128 C129 C130 C131 0.2(9)
C128 C129 C130 C132 -178.7(6)
C129 C130 C131 C126 -0.5(9)
C131 C126 C127 O105 179.7(5)
C131 C126 C127 C128 1.9(8)
C132 C130 C131 C126 178.4(6)
C133 O106 C128 C127 179.1(5)
C133 O106 C128 C129 0.2(8)
C201 N201 C206 C205 -69.8(5)
C201 N201 C207 C208 55.0(6)
C202 N202 C203 C204 133.1(5)
C202 N202 C216 C217 -177.8(5)
C203 N202 C202 C201 -70.3(6)
C203 N202 C216 C217 58.2(6)
C204 N203 C205 C206 131.1(5)
C204 N203 C225 C226 -177.8(5)
C205 N203 C204 C203 -70.1(6)
C205 N203 C225 C226 55.4(6)
C206 N201 C201 C202 134.3(5)
C206 N201 C207 C208 -178.8(4)
C207 N201 C201 C202 -100.0(5)
C207 N201 C206 C205 163.2(4)
C207 C208 C209 O201 -3.8(8)
C207 C208 C209 C210 179.6(5)
C207 C208 C213 C212 -176.5(6)
C208 C209 C210 O202 176.3(5)
C208 C209 C210 C211 -2.7(9)
C209 C208 C213 C212 0.8(9)
C209 C210 C211 C212 0.2(9)
C210 C211 C212 C213 2.8(10)
C210 C211 C212 C214 -179.7(6)
C211 C212 C213 C208 -3.3(10)
C213 C208 C209 O201 178.9(5)
C213 C208 C209 C210 2.2(8)
C214 C212 C213 C208 179.2(6)
C215 O202 C210 C209 173.9(5)
C215 O202 C210 C211 -7.2(9)
C216 N202 C202 C201 164.0(5)
C216 N202 C203 C204 -103.9(5)
C216 C217 C218 O203 -5.7(8)
C216 C217 C218 C219 174.5(5)
C216 C217 C222 C221 -170.5(5)
C217 C218 C219 O204 176.4(5)
C217 C218 C219 C220 -5.6(8)
C218 C217 C222 C221 0.8(9)
C218 C219 C220 C221 3.5(9)
C219 C220 C221 C222 0.7(9)
C219 C220 C221 C223 -177.6(6)
C220 C221 C222 C217 -2.9(9)
C222 C217 C218 O203 -176.8(5)
C222 C217 C218 C219 3.5(8)
C223 C221 C222 C217 175.4(6)
C224 O204 C219 C218 177.4(5)
C224 O204 C219 C220 -0.5(8)
C225 N203 C204 C203 162.1(5)
C225 N203 C205 C206 -103.7(5)
C225 C226 C227 O205 -2.9(8)
C225 C226 C227 C228 177.3(5)
C225 C226 C231 C230 -172.9(6)
C226 C227 C228 O206 175.1(5)
C226 C227 C228 C229 -5.5(8)
C227 C226 C231 C230 -0.4(9)
C227 C228 C229 C230 1.5(9)
C228 C229 C230 C231 2.9(9)
C228 C229 C230 C232 -174.9(6)
C229 C230 C231 C226 -3.5(9)
C231 C226 C227 O205 -175.3(5)
C231 C226 C227 C228 4.9(8)
C232 C230 C231 C226 174.2(6)
C233 O206 C228 C227 179.6(5)
C233 O206 C228 C229 0.1(8)
